data_4509591
loop_
_publ_author_name
'Mahata, Partha'
'Prabu, Manikanda'
'Natarajan, Srinivasan'

_publ_section_title
;
 Time- and Temperature-Dependent Study in the Three-Component
 Zinc-Triazolate-Oxybis(benzoate) System: Stabilization of New Topologies
;
_journal_issue 8
_journal_name_full 'Crystal Growth &amp; Design'
_journal_page_first 3683
_journal_paper_doi 10.1021/cg900397r
_journal_volume 9
_journal_year 2009
_chemical_formula_sum 'C32 H28 N6 O14 Zn3'
_chemical_formula_weight 916.71
_chemical_name_common 'Zinc Carboxylate'
_chemical_name_systematic
;
 ?
;
_space_group_IT_number 2
_symmetry_cell_setting triclinic
_symmetry_space_group_name_Hall '-P 1'
_symmetry_space_group_name_H-M 'P -1'
_atom_sites_solution_hydrogens geom
_atom_sites_solution_primary direct
_atom_sites_solution_secondary difmap
_cell_angle_alpha 104.988(3)
_cell_angle_beta 99.792(3)
_cell_angle_gamma 105.608(3)
_cell_formula_units_Z 2
_cell_length_a 10.0121(16)
_cell_length_b 11.0949(18)
_cell_length_c 17.737(3)
_cell_measurement_reflns_used 8271
_cell_measurement_temperature 273(2)
_cell_measurement_theta_max 28.04
_cell_measurement_theta_min 1.99
_cell_volume 1771.2(5)
_computing_cell_refinement 'SAINT (Bruker, 2000)'
_computing_data_collection 'SMART (Bruker, 2000)'
_computing_data_reduction SAINT
_computing_molecular_graphics 'Ortep-3 for Windows (Farrugia, 1999) and CAMERON (Watkin et al., 1993)'
_computing_publication_material 'PLATON (Spek, 2003)'
_computing_structure_refinement 'SHELXL-97 (Sheldrick, 1997)'
_computing_structure_solution 'SIR92 (Altomare et al., 1993)'
_diffrn_ambient_temperature 273(2)
_diffrn_measured_fraction_theta_full 0.960
_diffrn_measured_fraction_theta_max 0.960
_diffrn_measurement_device_type 'Bruker SMART CCD area detector'
_diffrn_measurement_method '\f and \w scans'
_diffrn_radiation_monochromator graphite
_diffrn_radiation_source 'fine-focus sealed tube'
_diffrn_radiation_type MoK\a
_diffrn_radiation_wavelength 0.71073
_diffrn_reflns_av_R_equivalents 0.0351
_diffrn_reflns_av_sigmaI/netI 0.0516
_diffrn_reflns_limit_h_max 13
_diffrn_reflns_limit_h_min -13
_diffrn_reflns_limit_k_max 14
_diffrn_reflns_limit_k_min -14
_diffrn_reflns_limit_l_max 23
_diffrn_reflns_limit_l_min -23
_diffrn_reflns_number 20897
_diffrn_reflns_theta_full 28.04
_diffrn_reflns_theta_max 28.04
_diffrn_reflns_theta_min 1.99
_exptl_absorpt_coefficient_mu 2.093
_exptl_absorpt_correction_T_max 0.9209
_exptl_absorpt_correction_T_min 0.7044
_exptl_absorpt_correction_type multi-scan
_exptl_absorpt_process_details '(SADABS; Sheldrick, 1996)'
_exptl_crystal_colour Colorless
_exptl_crystal_density_diffrn 1.719
_exptl_crystal_density_method 'not measured'
_exptl_crystal_description 'Rod like'
_exptl_crystal_F_000 928
_exptl_crystal_size_max 0.18
_exptl_crystal_size_mid 0.05
_exptl_crystal_size_min 0.04
_refine_diff_density_max 0.444
_refine_diff_density_min -0.275
_refine_diff_density_rms 0.077
_refine_ls_extinction_method none
_refine_ls_goodness_of_fit_ref 1.037
_refine_ls_hydrogen_treatment mixed
_refine_ls_matrix_type full
_refine_ls_number_parameters 528
_refine_ls_number_reflns 8271
_refine_ls_number_restraints 8
_refine_ls_restrained_S_all 1.037
_refine_ls_R_factor_all 0.0655
_refine_ls_R_factor_gt 0.0402
_refine_ls_shift/su_max 0.001
_refine_ls_shift/su_mean 0.000
_refine_ls_structure_factor_coef Fsqd
_refine_ls_weighting_details 'calc w=1/[\s^2^(Fo^2^)+(0.0349P)^2^+0.0353P] where P=(Fo^2^+2Fc^2^)/3'
_refine_ls_weighting_scheme calc
_refine_ls_wR_factor_gt 0.0759
_refine_ls_wR_factor_ref 0.0834
_reflns_number_gt 6085
_reflns_number_total 8271
_reflns_threshold_expression >2sigma(I)
_cod_data_source_file cg900397rsup1.cif
_cod_data_source_block Compound(I)
_cod_depositor_comments
;
The following automatic conversions were performed:

'_symmetry_cell_setting' value 'Triclinic' changed to 'triclinic'
according to /home/saulius/struct/CIF-dictionaries/cif_core.dic
dictionary named 'cif_core.dic' version 2.4.2 from 2011-04-26.

Automatic conversion script
Id: cif_fix_values 1891 2012-01-12 08:04:46Z andrius 
;
_cod_original_cell_volume 1771.3(5)
_cod_original_sg_symbol_H-M P-1
_cod_database_code 4509591

loop_
_symmetry_equiv_pos_as_xyz
'x, y, z'
'-x, -y, -z'

loop_
_atom_site_label
_atom_site_type_symbol
_atom_site_fract_x
_atom_site_fract_y
_atom_site_fract_z
_atom_site_U_iso_or_equiv
_atom_site_adp_type
_atom_site_occupancy
_atom_site_symmetry_multiplicity
_atom_site_calc_flag
_atom_site_refinement_flags
H101 H 0.026(4) 0.230(5) 0.1640(14) 0.13(2) Uiso 1 1 d D
H102 H 0.056(6) 0.200(4) 0.234(3) 0.15(3) Uiso 1 1 d D
H201 H 0.46(2) 0.384(16) 0.447(6) 0.75(16) Uiso 1 1 d D
H202 H 0.487(4) 0.4959(12) 0.425(2) 0.062(15) Uiso 1 1 d D
H4A H 1.167(4) 0.344(3) 0.0404(17) 0.088(14) Uiso 1 1 d D
H4B H 1.0624(17) 0.409(4) 0.066(2) 0.084(14) Uiso 1 1 d D
H5A H 1.223(3) 0.403(2) 0.266(2) 0.078(13) Uiso 1 1 d D
H5B H 1.349(4) 0.456(4) 0.3323(17) 0.089(15) Uiso 1 1 d D
Zn1 Zn 0.89191(3) 0.90114(3) 0.205957(18) 0.02575(9) Uani 1 1 d .
Zn2 Zn 1.27465(3) 0.59302(3) 0.089957(18) 0.02905(9) Uani 1 1 d .
Zn3 Zn 1.35098(3) 0.67288(3) 0.308175(19) 0.03035(9) Uani 1 1 d .
O1 O 0.9805(2) 0.07970(19) -0.71435(11) 0.0381(5) Uani 1 1 d .
O2 O 0.8417(2) 0.9690(2) 0.11580(11) 0.0414(5) Uani 1 1 d .
O3 O 1.3336(2) 0.5925(2) -0.01016(12) 0.0432(6) Uani 1 1 d .
O4 O 1.1582(2) 0.4126(2) 0.08158(12) 0.0363(5) Uani 1 1 d D
O5 O 1.3042(3) 0.4794(2) 0.29013(16) 0.0540(6) Uani 1 1 d D
O6 O 0.4896(3) 0.7705(3) -0.57927(14) 0.0721(8) Uani 1 1 d .
O7 O 0.2633(3) 0.7247(3) -0.58493(14) 0.0709(8) Uani 1 1 d .
O8 O 0.9683(2) -0.0393(2) -0.63261(13) 0.0477(6) Uani 1 1 d .
O9 O 0.8179(2) 0.7751(2) 0.03260(12) 0.0449(6) Uani 1 1 d .
O10 O 1.1147(2) 0.5977(2) -0.03508(12) 0.0457(6) Uani 1 1 d .
O11 O 0.5181(3) 1.0186(2) -0.20772(12) 0.0526(7) Uani 1 1 d .
O12 O 1.2465(3) 0.5417(2) -0.38012(12) 0.0551(7) Uani 1 1 d .
O100 O 0.0831(3) 0.2573(3) 0.21072(19) 0.0649(7) Uani 1 1 d D
O200 O 0.4542(4) 0.4117(5) 0.4070(3) 0.1027(12) Uani 1 1 d D
N1 N 1.1937(2) 0.7107(2) 0.23933(13) 0.0269(5) Uani 1 1 d .
N2 N 1.1784(2) 0.6977(2) 0.15846(13) 0.0286(5) Uani 1 1 d .
N3 N 1.0338(2) 0.8031(2) 0.20247(13) 0.0269(5) Uani 1 1 d .
N4 N 0.4740(2) 0.6588(2) 0.16355(13) 0.0288(5) Uani 1 1 d .
N5 N 0.5043(2) 0.7093(2) 0.24684(13) 0.0277(5) Uani 1 1 d .
N6 N 0.7015(2) 0.7864(2) 0.20966(13) 0.0290(5) Uani 1 1 d .
C1 C 1.2230(3) 0.5893(3) -0.05889(17) 0.0323(7) Uani 1 1 d .
C2 C 1.2289(3) 0.5747(3) -0.14385(16) 0.0304(7) Uani 1 1 d .
C3 C 1.3564(4) 0.5863(4) -0.16544(19) 0.0500(9) Uani 1 1 d .
H3 H 1.4402 0.6035 -0.1265 0.060 Uiso 1 1 calc R
C4 C 1.3608(4) 0.5723(4) -0.24492(19) 0.0531(10) Uani 1 1 d .
H4 H 1.4472 0.5810 -0.2593 0.064 Uiso 1 1 calc R
C5 C 1.2377(4) 0.5459(3) -0.30166(17) 0.0402(8) Uani 1 1 d .
C6 C 1.1089(4) 0.5302(3) -0.28232(18) 0.0473(9) Uani 1 1 d .
H6 H 1.0250 0.5094 -0.3220 0.057 Uiso 1 1 calc R
C7 C 1.1051(3) 0.5458(3) -0.20298(18) 0.0427(8) Uani 1 1 d .
H7 H 1.0182 0.5367 -0.1892 0.051 Uiso 1 1 calc R
C8 C 1.1785(3) 0.4231(3) -0.44222(17) 0.0357(7) Uani 1 1 d .
C9 C 1.1463(4) 0.3031(3) -0.42992(17) 0.0421(8) Uani 1 1 d .
H9 H 1.1625 0.2984 -0.3777 0.051 Uiso 1 1 calc R
C10 C 1.0898(3) 0.1892(3) -0.49536(17) 0.0409(8) Uani 1 1 d .
H10 H 1.0693 0.1076 -0.4869 0.049 Uiso 1 1 calc R
C11 C 1.0631(3) 0.1942(3) -0.57363(16) 0.0290(6) Uani 1 1 d .
C12 C 1.0937(4) 0.3167(3) -0.58423(17) 0.0416(8) Uani 1 1 d .
H12 H 1.0753 0.3223 -0.6362 0.050 Uiso 1 1 calc R
C13 C 1.1509(4) 0.4311(3) -0.51900(17) 0.0450(9) Uani 1 1 d .
H13 H 1.1707 0.5131 -0.5269 0.054 Uiso 1 1 calc R
C14 C 1.0010(3) 0.0692(3) -0.64300(17) 0.0315(7) Uani 1 1 d .
C15 C 0.8041(3) 0.8864(3) 0.04549(17) 0.0339(7) Uani 1 1 d .
C16 C 0.7360(3) 0.9243(3) -0.02243(16) 0.0329(7) Uani 1 1 d .
C17 C 0.7094(4) 0.8470(3) -0.10159(18) 0.0474(9) Uani 1 1 d .
H17 H 0.7380 0.7726 -0.1123 0.057 Uiso 1 1 calc R
C18 C 0.6415(4) 0.8770(3) -0.16516(18) 0.0489(9) Uani 1 1 d .
H18 H 0.6275 0.8251 -0.2181 0.059 Uiso 1 1 calc R
C19 C 0.5946(3) 0.9845(3) -0.14955(17) 0.0369(7) Uani 1 1 d .
C20 C 0.6205(4) 1.0636(3) -0.07108(17) 0.0418(8) Uani 1 1 d .
H20 H 0.5900 1.1369 -0.0604 0.050 Uiso 1 1 calc R
C21 C 0.6915(3) 1.0341(3) -0.00870(17) 0.0403(8) Uani 1 1 d .
H21 H 0.7102 1.0891 0.0440 0.048 Uiso 1 1 calc R
C22 C 0.4916(4) 0.9511(3) -0.28983(17) 0.0389(8) Uani 1 1 d .
C23 C 0.6006(4) 0.9527(3) -0.32745(19) 0.0483(9) Uani 1 1 d .
H23 H 0.6958 0.9916 -0.2974 0.058 Uiso 1 1 calc R
C24 C 0.5680(4) 0.8960(3) -0.41038(19) 0.0477(9) Uani 1 1 d .
H24 H 0.6416 0.8978 -0.4362 0.057 Uiso 1 1 calc R
C25 C 0.4278(3) 0.8369(3) -0.45480(17) 0.0372(7) Uani 1 1 d .
C26 C 0.3189(3) 0.8344(3) -0.41630(18) 0.0439(8) Uani 1 1 d .
H26 H 0.2237 0.7946 -0.4462 0.053 Uiso 1 1 calc R
C27 C 0.3510(4) 0.8911(3) -0.33287(18) 0.0438(8) Uani 1 1 d .
H27 H 0.2779 0.8884 -0.3067 0.053 Uiso 1 1 calc R
C28 C 0.3911(5) 0.7746(3) -0.5452(2) 0.0492(9) Uani 1 1 d .
C29 C 1.0834(3) 0.7534(3) 0.13959(16) 0.0308(7) Uani 1 1 d .
H29 H 1.0533 0.7581 0.0882 0.037 Uiso 1 1 calc R
C30 C 1.1056(3) 0.7734(3) 0.26258(16) 0.0280(6) Uani 1 1 d .
H30 H 1.0942 0.7947 0.3148 0.034 Uiso 1 1 calc R
C31 C 0.6394(3) 0.7837(3) 0.27119(16) 0.0284(6) Uani 1 1 d .
H31 H 0.6873 0.8297 0.3251 0.034 Uiso 1 1 calc R
C32 C 0.5943(3) 0.7074(3) 0.14499(17) 0.0307(7) Uani 1 1 d .
H32 H 0.6039 0.6888 0.0924 0.037 Uiso 1 1 calc R

loop_
_atom_site_aniso_label
_atom_site_aniso_U_11
_atom_site_aniso_U_22
_atom_site_aniso_U_33
_atom_site_aniso_U_23
_atom_site_aniso_U_13
_atom_site_aniso_U_12
Zn1 0.02574(17) 0.02695(18) 0.02162(17) 0.00462(14) 0.00334(13) 0.00873(14)
Zn2 0.02642(18) 0.0373(2) 0.01931(17) 0.00279(14) 0.00475(13) 0.01079(15)
Zn3 0.02941(19) 0.0406(2) 0.02300(18) 0.01152(15) 0.00628(14) 0.01359(16)
O1 0.0539(14) 0.0315(12) 0.0186(10) 0.0036(9) 0.0041(9) 0.0051(10)
O2 0.0597(14) 0.0406(13) 0.0197(11) 0.0065(9) 0.0008(10) 0.0186(11)
O3 0.0386(12) 0.0646(16) 0.0204(11) 0.0095(10) 0.0035(9) 0.0136(11)
O4 0.0380(13) 0.0367(13) 0.0303(12) 0.0064(10) 0.0065(10) 0.0118(10)
O5 0.0572(17) 0.0389(15) 0.0652(18) 0.0249(13) 0.0104(14) 0.0102(13)
O6 0.0750(19) 0.095(2) 0.0309(14) 0.0054(14) 0.0197(13) 0.0133(17)
O7 0.0793(19) 0.094(2) 0.0258(13) 0.0022(13) -0.0096(13) 0.0374(17)
O8 0.0713(17) 0.0297(13) 0.0346(13) 0.0081(10) 0.0123(12) 0.0075(12)
O9 0.0610(15) 0.0493(14) 0.0300(12) 0.0101(10) 0.0056(11) 0.0332(12)
O10 0.0394(13) 0.0651(16) 0.0335(12) 0.0109(11) 0.0169(10) 0.0185(12)
O11 0.0875(18) 0.0532(15) 0.0183(11) 0.0043(10) -0.0034(11) 0.0425(14)
O12 0.0948(19) 0.0312(12) 0.0182(11) -0.0007(9) 0.0151(12) -0.0050(12)
O100 0.084(2) 0.0509(17) 0.0532(19) 0.0187(15) 0.0227(17) 0.0072(15)
O200 0.100(3) 0.117(4) 0.121(3) 0.067(3) 0.028(2) 0.054(3)
N1 0.0303(13) 0.0345(14) 0.0181(12) 0.0073(10) 0.0062(10) 0.0155(11)
N2 0.0287(13) 0.0383(14) 0.0172(12) 0.0043(10) 0.0045(10) 0.0137(11)
N3 0.0265(12) 0.0330(14) 0.0199(12) 0.0060(10) 0.0030(10) 0.0121(11)
N4 0.0248(13) 0.0368(14) 0.0199(12) 0.0038(10) 0.0036(10) 0.0088(11)
N5 0.0255(13) 0.0332(14) 0.0215(12) 0.0066(10) 0.0026(10) 0.0094(11)
N6 0.0249(12) 0.0321(14) 0.0237(12) 0.0032(11) 0.0029(10) 0.0067(11)
C1 0.0381(17) 0.0276(16) 0.0221(15) 0.0021(12) 0.0050(13) 0.0038(13)
C2 0.0341(16) 0.0314(16) 0.0199(14) 0.0017(12) 0.0037(12) 0.0098(13)
C3 0.0377(19) 0.076(3) 0.0277(18) 0.0085(17) 0.0083(15) 0.0134(18)
C4 0.046(2) 0.075(3) 0.0308(19) 0.0085(18) 0.0175(16) 0.0119(19)
C5 0.064(2) 0.0311(17) 0.0175(15) 0.0029(13) 0.0102(15) 0.0075(16)
C6 0.049(2) 0.060(2) 0.0227(16) 0.0092(16) -0.0033(15) 0.0140(18)
C7 0.0374(18) 0.056(2) 0.0316(18) 0.0109(16) 0.0066(14) 0.0158(16)
C8 0.0476(19) 0.0299(17) 0.0203(15) 0.0008(13) 0.0082(13) 0.0053(14)
C9 0.067(2) 0.0368(19) 0.0162(15) 0.0080(13) 0.0045(15) 0.0116(17)
C10 0.062(2) 0.0286(17) 0.0264(16) 0.0098(14) 0.0058(15) 0.0088(15)
C11 0.0339(16) 0.0307(16) 0.0185(14) 0.0048(12) 0.0048(12) 0.0086(13)
C12 0.066(2) 0.0343(18) 0.0179(15) 0.0067(13) 0.0078(15) 0.0097(16)
C13 0.079(3) 0.0256(17) 0.0246(16) 0.0091(13) 0.0119(16) 0.0077(16)
C14 0.0299(16) 0.0337(18) 0.0253(15) 0.0051(13) 0.0057(12) 0.0067(13)
C15 0.0351(17) 0.044(2) 0.0247(16) 0.0137(14) 0.0063(13) 0.0147(15)
C16 0.0404(17) 0.0376(18) 0.0201(15) 0.0080(13) 0.0051(13) 0.0149(14)
C17 0.075(3) 0.046(2) 0.0264(17) 0.0079(15) 0.0052(16) 0.0371(19)
C18 0.082(3) 0.046(2) 0.0186(16) 0.0027(14) 0.0011(16) 0.0354(19)
C19 0.051(2) 0.0363(18) 0.0211(15) 0.0094(13) 0.0003(14) 0.0160(15)
C20 0.067(2) 0.0355(18) 0.0255(16) 0.0055(14) 0.0069(15) 0.0278(17)
C21 0.063(2) 0.0364(18) 0.0186(15) 0.0038(13) 0.0043(14) 0.0197(16)
C22 0.060(2) 0.0343(18) 0.0208(15) 0.0063(13) 0.0013(15) 0.0207(16)
C23 0.043(2) 0.050(2) 0.0353(19) 0.0090(16) -0.0016(16) 0.0022(17)
C24 0.048(2) 0.054(2) 0.0335(18) 0.0130(16) 0.0111(16) 0.0055(17)
C25 0.048(2) 0.0352(18) 0.0234(16) 0.0082(13) 0.0024(14) 0.0119(15)
C26 0.0407(19) 0.052(2) 0.0308(17) 0.0039(15) -0.0031(15) 0.0196(16)
C27 0.050(2) 0.053(2) 0.0332(18) 0.0102(16) 0.0107(16) 0.0277(17)
C28 0.084(3) 0.039(2) 0.0285(18) 0.0133(15) 0.0095(19) 0.026(2)
C29 0.0316(16) 0.0416(18) 0.0187(14) 0.0058(13) 0.0032(12) 0.0169(14)
C30 0.0281(15) 0.0348(17) 0.0196(14) 0.0061(12) 0.0072(12) 0.0096(13)
C31 0.0282(16) 0.0325(16) 0.0219(14) 0.0058(12) 0.0007(12) 0.0125(13)
C32 0.0284(16) 0.0373(17) 0.0227(15) 0.0054(13) 0.0063(12) 0.0093(13)

loop_
_atom_type_symbol
_atom_type_description
_atom_type_scat_dispersion_real
_atom_type_scat_dispersion_imag
_atom_type_scat_source
C C 0.0033 0.0016 'International Tables Vol C Tables 4.2.6.8 and 6.1.1.4'
H H 0.0000 0.0000 'International Tables Vol C Tables 4.2.6.8 and 6.1.1.4'
N N 0.0061 0.0033 'International Tables Vol C Tables 4.2.6.8 and 6.1.1.4'
O O 0.0106 0.0060 'International Tables Vol C Tables 4.2.6.8 and 6.1.1.4'
Zn Zn 0.2839 1.4301 'International Tables Vol C Tables 4.2.6.8 and 6.1.1.4'

loop_
_geom_angle_atom_site_label_1
_geom_angle_atom_site_label_2
_geom_angle_atom_site_label_3
_geom_angle
_geom_angle_site_symmetry_1
_geom_angle_site_symmetry_3
O1 Zn1 O2 93.24(8) 1_566 .
O1 Zn1 N3 110.44(9) 1_566 .
O2 Zn1 N3 118.93(9) . .
O1 Zn1 N6 118.97(9) 1_566 .
O2 Zn1 N6 103.70(9) . .
N3 Zn1 N6 110.85(9) . .
O3 Zn2 O4 110.38(9) . .
O3 Zn2 N2 135.23(9) . .
O4 Zn2 N2 99.37(9) . .
O3 Zn2 N4 96.51(9) . 1_655
O4 Zn2 N4 114.68(9) . 1_655
N2 Zn2 N4 100.61(9) . 1_655
O3 Zn2 C1 28.36(9) . .
O4 Zn2 C1 102.60(9) . .
N2 Zn2 C1 114.14(9) . .
N4 Zn2 C1 123.28(9) 1_655 .
O5 Zn3 N1 111.07(10) . .
O5 Zn3 N5 102.38(10) . 1_655
N1 Zn3 N5 99.01(9) . 1_655
O5 Zn3 O6 107.65(11) . 1_656
N1 Zn3 O6 134.52(11) . 1_656
N5 Zn3 O6 95.07(10) 1_655 1_656
O5 Zn3 O7 98.56(11) . 1_656
N1 Zn3 O7 90.62(9) . 1_656
N5 Zn3 O7 151.91(10) 1_655 1_656
O6 Zn3 O7 60.51(10) 1_656 1_656
O5 Zn3 C28 105.35(11) . 1_656
N1 Zn3 C28 114.17(11) . 1_656
N5 Zn3 C28 124.17(12) 1_655 1_656
O6 Zn3 C28 30.30(11) 1_656 1_656
O7 Zn3 C28 30.21(10) 1_656 1_656
C14 O1 Zn1 108.66(18) . 1_544
C15 O2 Zn1 116.07(19) . .
C1 O3 Zn2 104.39(19) . .
C28 O6 Zn3 93.5(2) . 1_454
C28 O7 Zn3 85.5(2) . 1_454
C19 O11 C22 121.6(2) . .
C8 O12 C5 118.5(2) . .
C30 N1 N2 105.7(2) . .
C30 N1 Zn3 128.76(18) . .
N2 N1 Zn3 124.43(17) . .
C29 N2 N1 106.1(2) . .
C29 N2 Zn2 131.30(18) . .
N1 N2 Zn2 122.24(17) . .
C30 N3 C29 102.7(2) . .
C30 N3 Zn1 128.85(18) . .
C29 N3 Zn1 128.48(18) . .
C32 N4 N5 105.6(2) . .
C32 N4 Zn2 126.27(19) . 1_455
N5 N4 Zn2 123.68(16) . 1_455
C31 N5 N4 106.0(2) . .
C31 N5 Zn3 131.68(19) . 1_455
N4 N5 Zn3 122.21(16) . 1_455
C32 N6 C31 102.7(2) . .
C32 N6 Zn1 125.10(19) . .
C31 N6 Zn1 131.28(18) . .
O10 C1 O3 120.1(3) . .
O10 C1 C2 122.4(3) . .
O3 C1 C2 117.4(3) . .
O10 C1 Zn2 73.07(17) . .
O3 C1 Zn2 47.25(14) . .
C2 C1 Zn2 163.9(2) . .
C3 C2 C7 118.9(3) . .
C3 C2 C1 120.9(3) . .
C7 C2 C1 120.2(3) . .
C2 C3 C4 120.4(3) . .
C5 C4 C3 119.5(3) . .
C4 C5 C6 121.3(3) . .
C4 C5 O12 118.3(3) . .
C6 C5 O12 120.2(3) . .
C5 C6 C7 119.1(3) . .
C6 C7 C2 120.8(3) . .
C9 C8 C13 120.6(3) . .
C9 C8 O12 123.0(3) . .
C13 C8 O12 116.3(3) . .
C8 C9 C10 119.6(3) . .
C9 C10 C11 121.1(3) . .
C12 C11 C10 118.1(3) . .
C12 C11 C14 122.1(3) . .
C10 C11 C14 119.7(3) . .
C13 C12 C11 121.1(3) . .
C8 C13 C12 119.5(3) . .
O8 C14 O1 121.4(3) . .
O8 C14 C11 121.5(3) . .
O1 C14 C11 117.1(3) . .
O9 C15 O2 122.0(3) . .
O9 C15 C16 120.3(3) . .
O2 C15 C16 117.7(3) . .
C17 C16 C21 117.5(3) . .
C17 C16 C15 120.7(3) . .
C21 C16 C15 121.7(3) . .
C18 C17 C16 121.8(3) . .
C19 C18 C17 119.3(3) . .
O11 C19 C18 124.2(3) . .
O11 C19 C20 115.9(3) . .
C18 C19 C20 119.9(3) . .
C21 C20 C19 119.9(3) . .
C20 C21 C16 121.5(3) . .
C27 C22 C23 121.0(3) . .
C27 C22 O11 117.1(3) . .
C23 C22 O11 121.7(3) . .
C22 C23 C24 119.5(3) . .
C25 C24 C23 120.4(3) . .
C24 C25 C26 119.6(3) . .
C24 C25 C28 120.9(3) . .
C26 C25 C28 119.5(3) . .
C25 C26 C27 120.2(3) . .
C22 C27 C26 119.3(3) . .
O7 C28 O6 120.4(3) . .
O7 C28 C25 120.2(3) . .
O6 C28 C25 119.4(3) . .
O7 C28 Zn3 64.27(19) . 1_454
O6 C28 Zn3 56.18(18) . 1_454
C25 C28 Zn3 175.4(3) . 1_454
N2 C29 N3 112.9(2) . .
N1 C30 N3 112.7(2) . .
N5 C31 N6 112.7(2) . .
N4 C32 N6 113.0(2) . .

loop_
_geom_bond_atom_site_label_1
_geom_bond_atom_site_label_2
_geom_bond_distance
_geom_bond_site_symmetry_2
Zn1 O1 1.9721(19) 1_566
Zn1 O2 1.982(2) .
Zn1 N3 2.008(2) .
Zn1 N6 2.010(2) .
Zn2 O3 1.964(2) .
Zn2 O4 1.980(2) .
Zn2 N2 2.006(2) .
Zn2 N4 2.014(2) 1_655
Zn2 C1 2.590(3) .
Zn3 O5 1.995(2) .
Zn3 N1 2.028(2) .
Zn3 N5 2.041(2) 1_655
Zn3 O6 2.053(2) 1_656
Zn3 O7 2.229(3) 1_656
Zn3 C28 2.467(3) 1_656
O1 C14 1.288(3) .
O1 Zn1 1.9721(19) 1_544
O2 C15 1.265(3) .
O3 C1 1.270(3) .
O6 C28 1.247(4) .
O6 Zn3 2.053(2) 1_454
O7 C28 1.245(4) .
O7 Zn3 2.229(3) 1_454
O8 C14 1.230(3) .
O9 C15 1.246(3) .
O10 C1 1.245(3) .
O11 C19 1.372(3) .
O11 C22 1.396(3) .
O12 C8 1.386(3) .
O12 C5 1.399(3) .
N1 C30 1.319(3) .
N1 N2 1.381(3) .
N2 C29 1.309(3) .
N3 C30 1.346(3) .
N3 C29 1.346(3) .
N4 C32 1.314(3) .
N4 N5 1.384(3) .
N4 Zn2 2.014(2) 1_455
N5 C31 1.309(3) .
N5 Zn3 2.041(2) 1_455
N6 C32 1.338(3) .
N6 C31 1.348(3) .
C1 C2 1.487(4) .
C2 C3 1.377(4) .
C2 C7 1.382(4) .
C3 C4 1.388(4) .
C4 C5 1.359(4) .
C5 C6 1.368(5) .
C6 C7 1.381(4) .
C8 C9 1.366(4) .
C8 C13 1.374(4) .
C9 C10 1.378(4) .
C10 C11 1.387(4) .
C11 C12 1.381(4) .
C11 C14 1.489(4) .
C12 C13 1.379(4) .
C15 C16 1.493(4) .
C16 C17 1.380(4) .
C16 C21 1.385(4) .
C17 C18 1.378(4) .
C18 C19 1.376(4) .
C19 C20 1.378(4) .
C20 C21 1.372(4) .
C22 C27 1.369(4) .
C22 C23 1.372(4) .
C23 C24 1.383(4) .
C24 C25 1.373(4) .
C25 C26 1.379(4) .
C25 C28 1.507(4) .
C26 C27 1.392(4) .
C28 Zn3 2.467(3) 1_454
